data_9015008
loop_
_publ_author_name
'Belokoneva, E. L.'
'Shuvaeva, V. A.'
'Antipin M Yu'
'Leonyuk, N. I.'

_publ_section_title
;
 Crystal structure of a high-temperature modification of LaBSiO5,
 a synthetic analog of stillwellite
 Note: T = 473 K
;
_journal_name_full 'Zhurnal Neorganicheskoi Khimii'
_journal_page_first 1097
_journal_page_last 1101
_journal_volume 41
_journal_year 1996
_chemical_compound_source Synthetic
_chemical_formula_sum 'B4 La4 O15 Si3'
_chemical_name_mineral Stillwellite-(La)
_space_group_IT_number 152
_symmetry_space_group_name_Hall 'P 31 2"'
_symmetry_space_group_name_H-M 'P 31 2 1'
_cell_angle_alpha 90
_cell_angle_beta 90
_cell_angle_gamma 120
_cell_length_a 6.827
_cell_length_b 6.827
_cell_length_c 6.779
_cell_formula_units_Z 1
_cell_volume 273.625
_database_code_amcsd 0018732
_exptl_crystal_density_diffrn 5.602
_cod_original_formula_sum 'La4 Si3 B4 O15'
_cod_database_code 9015008

loop_
_space_group_symop_operation_xyz
x,y,z
y,x,-z
-y,x-y,1/3+z
-x,-x+y,1/3-z
-x+y,-x,2/3+z
x-y,-y,2/3-z

loop_
_atom_site_aniso_label
_atom_site_aniso_U_11
_atom_site_aniso_U_22
_atom_site_aniso_U_33
_atom_site_aniso_U_12
_atom_site_aniso_U_13
_atom_site_aniso_U_23
La 0.00900 0.00700 0.01000 0.00300 0.00000 0.00000
Si 0.00800 0.00900 0.00900 0.00500 0.00000 -0.00100
B 0.00900 0.01000 0.00900 0.00500 -0.00100 -0.00100
O1 0.01300 0.00800 0.01700 0.00800 -0.00700 -0.00200
O2 0.02100 0.01200 0.01200 0.00000 0.00000 0.00200
O3 0.02200 0.06100 0.02400 0.03100 0.01500 0.03100

loop_
_atom_site_label
_atom_site_fract_x
_atom_site_fract_y
_atom_site_fract_z
_atom_site_U_iso_or_equiv
La 0.59880 0.00000 0.33330 0.00900
Si 0.58260 0.00000 0.83330 0.00800
B 0.10900 0.00000 0.33330 0.00900
O1 0.84970 0.65640 0.02820 0.01100
O2 0.86540 0.39610 0.32920 0.01800
O3 0.03700 0.00000 0.83330 0.03100

loop_
_cod_related_entry_id
_cod_related_entry_database
_cod_related_entry_code
1 AMCSD 0018732
